data_4034691
loop_
_publ_author_name
'Yuan, Yumeng'
'Pan, Guoshuai'
'Zhang, Xiaofeng'
'Li, Buhong'
'Xiang, Shengchang'
'Huang, Qiufeng'

_publ_section_title
;
 Synthesis of seven-membered azepino[3,2,1-hi]indoles via
 rhodium-catalyzed regioselectively C-H activation/DBU-catalyzed
 intramolecualr amidation of 7-phenylindoles in one pot.
;
_journal_name_full 'The Journal of organic chemistry'
_journal_paper_doi 10.1021/acs.joc.9b02289
_journal_year 2019
_chemical_formula_moiety 'C20 H15 N O5'
_chemical_formula_sum 'C20 H14 N O5'
_chemical_formula_weight 348.32
_chemical_name_systematic Y2
_space_group_crystal_system triclinic
_space_group_IT_number 2
_space_group_name_Hall '-P 1'
_space_group_name_H-M_alt 'P -1'
_atom_sites_solution_hydrogens mixed
_atom_sites_solution_primary dual
_audit_creation_date 2019-06-29
_audit_creation_method
;
Olex2 1.2
(compiled 2018.05.29 svn.r3508 for OlexSys, GUI svn.r5506)
;
_cell_angle_alpha 115.040(5)
_cell_angle_beta 102.168(4)
_cell_angle_gamma 97.486(3)
_cell_formula_units_Z 2
_cell_length_a 7.7017(3)
_cell_length_b 10.8099(5)
_cell_length_c 11.7377(6)
_cell_measurement_reflns_used 5112
_cell_measurement_temperature 296.70(17)
_cell_measurement_theta_max 72.8020
_cell_measurement_theta_min 4.2970
_cell_volume 838.48(8)
_computing_cell_refinement 'CrysAlisPro 1.171.39.46e (Rigaku OD, 2018)'
_computing_data_collection 'CrysAlisPro 1.171.39.46e (Rigaku OD, 2018)'
_computing_data_reduction 'CrysAlisPro 1.171.39.46e (Rigaku OD, 2018)'
_computing_molecular_graphics 'Olex2 (Dolomanov et al., 2009)'
_computing_publication_material 'Olex2 (Dolomanov et al., 2009)'
_computing_structure_refinement 'ShelXL (Sheldrick, 2015)'
_computing_structure_solution 'ShelXT (Sheldrick, 2015)'
_diffrn_ambient_environment air
_diffrn_ambient_temperature 296.70(17)
_diffrn_detector 'CCD plate'
_diffrn_detector_area_resol_mean 10.5148
_diffrn_detector_type Atlas
_diffrn_measured_fraction_theta_full 0.980
_diffrn_measured_fraction_theta_max 0.958
_diffrn_measurement_details
;
List of Runs (angles in degrees, time in seconds):

  # Type    Start    End  Width  t~exp~   \w     \q     \k     \f   Frames
--------------------------------------------------------------------------
  1  \w    -65.00  34.00   1.00    1.50    --  -40.32  38.00 -30.00   99
  2  \w    -68.00  33.00   1.00    1.50    --  -40.32  57.00-180.00  101
  3  \w    -92.00  -2.00   1.00    1.50    --  -40.32 125.00-120.00   90
  4  \w   -112.00 -12.00   1.00    1.50    --  -40.32 -57.00  30.00  100
  5  \w     30.00 117.00   1.00    3.00    --  103.24-125.00-180.00   87
  6  \w     74.00 176.00   1.00    3.00    --  103.24  61.00 -30.00  102
  7  \w     27.00 136.00   1.00    3.00    --  103.24 -77.00 150.00  109
  8  \w     21.00 109.00   1.00    3.00    --  103.24 -94.00-120.00   88
  9  \w     31.00 132.00   1.00    3.00    --  103.24 -61.00   0.00  101
 10  \w     30.00 129.00   1.00    3.00    --  103.24 -45.00 -30.00   99
 11  \w     94.00 176.00   1.00    3.00    --  103.24 125.00  60.00   82
 12  \w     27.00 132.00   1.00    3.00    --  103.24 -30.00-150.00  105
 13  \w     24.00 111.00   1.00    3.00    --  103.24-102.00   2.00   87
 14  \w     94.00 176.00   1.00    3.00    --  103.24 125.00-180.00   82
 15  \w     15.00 178.00   1.00    3.00    --  103.24   0.00 120.00  163
 16  \w   -112.00 -12.00   1.00    1.50    --  -40.32 -57.00 -60.00  100
 17  \w   -112.00 -12.00   1.00    1.50    --  -40.32 -57.00-150.00  100
 18  \w      8.00 116.00   1.00    1.50    --   40.32  77.00 150.00  108
;
_diffrn_measurement_device 'four-circle diffractometer'
_diffrn_measurement_device_type 'SuperNova, Dual, Cu at home/near, Atlas'
_diffrn_measurement_method '\w scans'
_diffrn_orient_matrix_type 'CrysAlisPro convention (1999,Acta A55,543-557)'
_diffrn_orient_matrix_UB_11 0.0948767000
_diffrn_orient_matrix_UB_12 -0.0662986000
_diffrn_orient_matrix_UB_13 0.0810544000
_diffrn_orient_matrix_UB_21 -0.0528524000
_diffrn_orient_matrix_UB_22 0.0988090000
_diffrn_orient_matrix_UB_23 0.1200566000
_diffrn_orient_matrix_UB_31 -0.1811542000
_diffrn_orient_matrix_UB_32 -0.1104676000
_diffrn_orient_matrix_UB_33 -0.0449222000
_diffrn_radiation_monochromator mirror
_diffrn_radiation_probe x-ray
_diffrn_radiation_type CuK\a
_diffrn_radiation_wavelength 1.54184
_diffrn_reflns_av_R_equivalents 0.0127
_diffrn_reflns_av_unetI/netI 0.0108
_diffrn_reflns_Laue_measured_fraction_full 0.980
_diffrn_reflns_Laue_measured_fraction_max 0.958
_diffrn_reflns_limit_h_max 7
_diffrn_reflns_limit_h_min -9
_diffrn_reflns_limit_k_max 13
_diffrn_reflns_limit_k_min -13
_diffrn_reflns_limit_l_max 14
_diffrn_reflns_limit_l_min -14
_diffrn_reflns_number 8898
_diffrn_reflns_point_group_measured_fraction_full 0.980
_diffrn_reflns_point_group_measured_fraction_max 0.958
_diffrn_reflns_theta_full 67.684
_diffrn_reflns_theta_max 72.648
_diffrn_reflns_theta_min 4.353
_diffrn_source 'micro-focus sealed X-ray tube'
_diffrn_source_type 'SuperNova (Cu) X-ray Source'
_exptl_absorpt_coefficient_mu 0.835
_exptl_absorpt_correction_T_max 1.00000
_exptl_absorpt_correction_T_min 0.75559
_exptl_absorpt_correction_type multi-scan
_exptl_absorpt_process_details
;
CrysAlisPro 1.171.39.46e (Rigaku Oxford Diffraction, 2018)
Empirical absorption correction using spherical harmonics,
 implemented in SCALE3 ABSPACK scaling algorithm.
;
_exptl_crystal_colour 'clear light yellow'
_exptl_crystal_colour_lustre clear
_exptl_crystal_colour_modifier light
_exptl_crystal_colour_primary yellow
_exptl_crystal_density_diffrn 1.380
_exptl_crystal_description block
_exptl_crystal_F_000 362
_exptl_crystal_size_max 0.1
_exptl_crystal_size_mid 0.1
_exptl_crystal_size_min 0.1
_refine_diff_density_max 0.172
_refine_diff_density_min -0.263
_refine_diff_density_rms 0.056
_refine_ls_extinction_method none
_refine_ls_goodness_of_fit_ref 1.046
_refine_ls_hydrogen_treatment mixed
_refine_ls_matrix_type full
_refine_ls_number_parameters 245
_refine_ls_number_reflns 3206
_refine_ls_number_restraints 0
_refine_ls_restrained_S_all 1.046
_refine_ls_R_factor_all 0.0457
_refine_ls_R_factor_gt 0.0427
_refine_ls_shift/su_max 0.000
_refine_ls_shift/su_mean 0.000
_refine_ls_structure_factor_coef Fsqd
_refine_ls_weighting_details 'w=1/[\s^2^(Fo^2^)+(0.0724P)^2^+0.1139P] where P=(Fo^2^+2Fc^2^)/3'
_refine_ls_weighting_scheme calc
_refine_ls_wR_factor_gt 0.1148
_refine_ls_wR_factor_ref 0.1190
_reflns_Friedel_coverage 0.000
_reflns_number_gt 2889
_reflns_number_total 3206
_reflns_threshold_expression 'I > 2\s(I)'
_cod_data_source_file jo9b02289_si_011.cif
_cod_data_source_block y2-081
_cod_original_cell_volume 838.48(7)
_cod_database_code 4034691
_shelx_shelxl_version_number 2014/7
_chemical_oxdiff_formula 'C H O N '
_shelx_space_group_comment
;
The symmetry employed for this shelxl refinement is uniquely defined
by the following loop, which should always be used as a source of
symmetry information in preference to the above space-group names.
They are only intended as comments.
;
_shelx_estimated_absorpt_t_max 0.921
_shelx_estimated_absorpt_t_min 0.921
_reflns_odcompleteness_completeness 99.93
_reflns_odcompleteness_iscentric 1
_reflns_odcompleteness_theta 66.97
_olex2_refinement_description
;
1. Fixed Uiso
 At 1.5 times of:
  All C(H,H,H) groups, H00A of C00O
 At 1.2 times of:
  H00G of C00G, H008 of C008, H00F of C00F, H00K of C00K, H009 of C009, H00M
  of C00M, H00P of C00P, H00N of C00N, H00L of C00L
2.a Ternary CH refined with riding coordinates:
 C009(H009)
2.b Aromatic/amide H refined with riding coordinates:
 C008(H008), C00F(H00F), C00G(H00G), C00K(H00K), C00L(H00L), C00M(H00M),
 C00N(H00N), C00P(H00P)
2.c Idealised Me refined as rotating group:
 C00Q(H00D,H00E,H00H)
2.d Idealised tetrahedral OH refined as rotating group:
 C00O(H00A)
;
_olex2_submission_original_sample_id 081
_olex2_submission_special_instructions 'No special instructions were received'
_oxdiff_exptl_absorpt_empirical_details
;
Empirical correction (ABSPACK) includes:
- Absorption correction using spherical harmonics
- Frame scaling
;
_oxdiff_exptl_absorpt_empirical_full_max 1.346
_oxdiff_exptl_absorpt_empirical_full_min 0.843

loop_
_space_group_symop_operation_xyz
'x, y, z'
'-x, -y, -z'

loop_
_atom_site_label
_atom_site_type_symbol
_atom_site_fract_x
_atom_site_fract_y
_atom_site_fract_z
_atom_site_U_iso_or_equiv
_atom_site_adp_type
_atom_site_occupancy
_atom_site_site_symmetry_order
_atom_site_calc_flag
_atom_site_refinement_flags_posn
O001 O 0.68870(15) 1.01470(10) 0.84435(10) 0.0567(3) Uani 1 1 d .
O002 O 0.04417(13) 0.52435(11) 0.81139(12) 0.0617(3) Uani 1 1 d .
O003 O 0.51002(16) 0.31684(12) 0.85878(11) 0.0656(3) Uani 1 1 d .
N004 N 0.34870(15) 0.24176(11) 0.64697(11) 0.0488(3) Uani 1 1 d .
O005 O 0.04798(18) 0.30849(13) 0.78509(15) 0.0792(4) Uani 1 1 d .
O006 O 0.7306(2) 0.96435(13) 1.01203(12) 0.0848(4) Uani 1 1 d .
C007 C 0.38097(15) 0.56076(12) 0.76206(11) 0.0377(3) Uani 1 1 d .
C008 C 0.49192(16) 0.69513(12) 0.84741(12) 0.0404(3) Uani 1 1 d .
H008 H 0.5332 0.7228 0.9370 0.049 Uiso 1 1 calc R
C009 C 0.32769(16) 0.46546(12) 0.81990(11) 0.0409(3) Uani 1 1 d .
H009 H 0.3842 0.5213 0.9152 0.049 Uiso 1 1 calc R
C00A C 0.40568(17) 0.33695(13) 0.77913(13) 0.0463(3) Uani 1 1 d .
C00B C 0.23129(17) 0.25327(13) 0.54457(12) 0.0446(3) Uani 1 1 d .
C00C C 0.31967(15) 0.51664(13) 0.62651(11) 0.0400(3) Uani 1 1 d .
C00D C 0.54211(16) 0.78885(13) 0.80100(12) 0.0426(3) Uani 1 1 d .
C00E C 0.12351(18) 0.42079(13) 0.80053(12) 0.0458(3) Uani 1 1 d .
C00F C 0.48066(18) 0.74663(14) 0.66673(13) 0.0478(3) Uani 1 1 d .
H00F H 0.5123 0.8087 0.6345 0.057 Uiso 1 1 calc R
C00G C 0.37297(19) 0.61278(14) 0.58187(12) 0.0474(3) Uani 1 1 d .
H00G H 0.3344 0.5853 0.4922 0.057 Uiso 1 1 calc R
C00H C 0.20788(16) 0.37281(13) 0.53115(12) 0.0434(3) Uani 1 1 d .
C00I C 0.66317(18) 0.93033(13) 0.89817(14) 0.0489(3) Uani 1 1 d .
C00J C 0.15000(19) 0.11537(14) 0.44159(14) 0.0550(3) Uani 1 1 d .
C00K C 0.08196(19) 0.34714(16) 0.41373(13) 0.0538(3) Uani 1 1 d .
H00K H 0.0589 0.4234 0.4010 0.065 Uiso 1 1 calc R
C00L C 0.0258(2) 0.09499(17) 0.32679(15) 0.0640(4) Uani 1 1 d .
H00L H -0.0320 0.0046 0.2591 0.077 Uiso 1 1 calc R
C00M C 0.3430(2) 0.09710(15) 0.60349(18) 0.0635(4) Uani 1 1 d .
H00M H 0.4108 0.0606 0.6516 0.076 Uiso 1 1 calc R
C00N C -0.0099(2) 0.21137(18) 0.31543(14) 0.0632(4) Uani 1 1 d .
H00N H -0.0968 0.1991 0.2408 0.076 Uiso 1 1 calc R
C00O C 0.8142(2) 1.15084(16) 0.9306(2) 0.0640(4) Uani 1 1 d .
H00A H 0.9161 1.1405 0.9567 0.096 Uiso 1 1 calc GR
C00P C 0.2257(2) 0.02132(16) 0.48319(18) 0.0671(4) Uani 1 1 d .
H00P H 0.1973 -0.0763 0.4342 0.081 Uiso 1 1 calc R
C00Q C -0.1439(2) 0.5018(3) 0.8133(2) 0.0848(6) Uani 1 1 d .
H00D H -0.1954 0.5741 0.8031 0.127 Uiso 1 1 calc GR
H00E H -0.1483 0.5050 0.8956 0.127 Uiso 1 1 calc GR
H00H H -0.2131 0.4113 0.7424 0.127 Uiso 1 1 calc GR
H00B H 0.771(4) 1.206(3) 1.000(3) 0.103(8) Uiso 1 1 d .
H00C H 0.818(4) 1.194(3) 0.874(3) 0.105(8) Uiso 1 1 d .

loop_
_atom_site_aniso_label
_atom_site_aniso_U_11
_atom_site_aniso_U_22
_atom_site_aniso_U_33
_atom_site_aniso_U_23
_atom_site_aniso_U_13
_atom_site_aniso_U_12
O001 0.0658(6) 0.0399(5) 0.0599(6) 0.0222(4) 0.0194(5) 0.0014(4)
O002 0.0465(5) 0.0626(6) 0.0862(8) 0.0389(6) 0.0285(5) 0.0156(4)
O003 0.0741(7) 0.0593(6) 0.0626(6) 0.0312(5) 0.0086(5) 0.0227(5)
N004 0.0494(6) 0.0385(5) 0.0542(6) 0.0173(5) 0.0163(5) 0.0105(4)
O005 0.0726(7) 0.0563(6) 0.1164(10) 0.0413(7) 0.0475(7) 0.0046(5)
O006 0.1067(10) 0.0574(7) 0.0567(7) 0.0253(5) -0.0116(6) -0.0238(6)
C007 0.0342(5) 0.0378(6) 0.0391(6) 0.0167(5) 0.0111(4) 0.0068(4)
C008 0.0384(6) 0.0400(6) 0.0386(6) 0.0159(5) 0.0100(5) 0.0067(5)
C009 0.0430(6) 0.0383(6) 0.0367(6) 0.0159(5) 0.0096(5) 0.0043(5)
C00A 0.0456(6) 0.0417(6) 0.0509(7) 0.0228(5) 0.0124(5) 0.0067(5)
C00B 0.0406(6) 0.0410(6) 0.0429(6) 0.0112(5) 0.0157(5) 0.0043(5)
C00C 0.0366(5) 0.0411(6) 0.0388(6) 0.0155(5) 0.0118(5) 0.0079(5)
C00D 0.0400(6) 0.0392(6) 0.0463(7) 0.0182(5) 0.0140(5) 0.0069(5)
C00E 0.0482(7) 0.0446(6) 0.0425(6) 0.0188(5) 0.0178(5) 0.0035(5)
C00F 0.0528(7) 0.0463(7) 0.0497(7) 0.0256(6) 0.0201(6) 0.0093(5)
C00G 0.0527(7) 0.0498(7) 0.0376(6) 0.0194(5) 0.0140(5) 0.0085(6)
C00H 0.0398(6) 0.0446(6) 0.0376(6) 0.0123(5) 0.0130(5) 0.0058(5)
C00I 0.0484(7) 0.0415(7) 0.0526(7) 0.0208(6) 0.0133(6) 0.0042(5)
C00J 0.0511(7) 0.0429(7) 0.0541(8) 0.0073(6) 0.0222(6) 0.0011(5)
C00K 0.0493(7) 0.0590(8) 0.0409(7) 0.0153(6) 0.0099(5) 0.0083(6)
C00L 0.0563(8) 0.0547(8) 0.0486(8) 0.0003(6) 0.0151(6) -0.0051(6)
C00M 0.0693(9) 0.0408(7) 0.0780(10) 0.0221(7) 0.0266(8) 0.0176(6)
C00N 0.0518(8) 0.0696(10) 0.0410(7) 0.0082(6) 0.0068(6) 0.0023(7)
C00O 0.0674(9) 0.0390(7) 0.0772(11) 0.0228(7) 0.0213(8) 0.0018(6)
C00P 0.0735(10) 0.0382(7) 0.0740(10) 0.0105(7) 0.0287(8) 0.0077(6)
C00Q 0.0503(9) 0.1158(16) 0.1075(15) 0.0607(13) 0.0385(9) 0.0256(10)

loop_
_atom_type_symbol
_atom_type_description
_atom_type_scat_dispersion_real
_atom_type_scat_dispersion_imag
_atom_type_scat_source
C C 0.0181 0.0091 'International Tables Vol C Tables 4.2.6.8 and 6.1.1.4'
H H 0.0000 0.0000 'International Tables Vol C Tables 4.2.6.8 and 6.1.1.4'
N N 0.0311 0.0180 'International Tables Vol C Tables 4.2.6.8 and 6.1.1.4'
O O 0.0492 0.0322 'International Tables Vol C Tables 4.2.6.8 and 6.1.1.4'

loop_
_geom_angle_atom_site_label_1
_geom_angle_atom_site_label_2
_geom_angle_atom_site_label_3
_geom_angle
C00I O001 C00O 115.66(12)
C00E O002 C00Q 116.60(13)
C00A N004 C00B 127.15(11)
C00A N004 C00M 121.29(12)
C00B N004 C00M 107.60(12)
C008 C007 C009 118.14(10)
C008 C007 C00C 120.27(11)
C00C C007 C009 121.59(10)
C00D C008 C007 120.99(11)
C007 C009 C00A 113.91(10)
C007 C009 C00E 115.64(10)
C00A C009 C00E 109.59(10)
O003 C00A N004 121.39(12)
O003 C00A C009 121.83(12)
N004 C00A C009 116.76(11)
N004 C00B C00J 107.16(12)
C00H C00B N004 129.89(11)
C00H C00B C00J 122.51(13)
C007 C00C C00H 122.30(11)
C00G C00C C007 117.71(11)
C00G C00C C00H 119.96(11)
C008 C00D C00F 119.23(11)
C008 C00D C00I 117.90(11)
C00F C00D C00I 122.86(12)
O002 C00E C009 111.33(10)
O005 C00E O002 124.64(13)
O005 C00E C009 123.90(13)
C00G C00F C00D 119.81(12)
C00F C00G C00C 121.98(12)
C00B C00H C00C 123.28(11)
C00B C00H C00K 115.49(12)
C00K C00H C00C 120.96(12)
O001 C00I C00D 112.42(12)
O006 C00I O001 123.69(12)
O006 C00I C00D 123.89(12)
C00B C00J C00P 106.97(13)
C00L C00J C00B 119.62(14)
C00L C00J C00P 133.39(14)
C00N C00K C00H 122.23(15)
C00N C00L C00J 118.58(13)
C00P C00M N004 109.55(15)
C00L C00N C00K 121.14(14)
C00M C00P C00J 108.68(13)

loop_
_geom_bond_atom_site_label_1
_geom_bond_atom_site_label_2
_geom_bond_distance
O001 C00I 1.3277(16)
O001 C00O 1.4425(18)
O002 C00E 1.3165(17)
O002 C00Q 1.4438(19)
O003 C00A 1.2116(17)
N004 C00A 1.3791(18)
N004 C00B 1.4055(18)
N004 C00M 1.4160(18)
O005 C00E 1.1959(17)
O006 C00I 1.1970(18)
C007 C008 1.3884(17)
C007 C009 1.5133(16)
C007 C00C 1.4015(17)
C008 C00D 1.3879(17)
C009 C00A 1.5151(17)
C009 C00E 1.5219(17)
C00B C00H 1.3958(19)
C00B C00J 1.4098(18)
C00C C00G 1.4012(18)
C00C C00H 1.4776(17)
C00D C00F 1.3916(19)
C00D C00I 1.4875(18)
C00F C00G 1.3757(19)
C00H C00K 1.3999(19)
C00J C00L 1.389(2)
C00J C00P 1.438(2)
C00K C00N 1.392(2)
C00L C00N 1.376(3)
C00M C00P 1.331(3)
